data_2009864
loop_
_publ_author_name
'Beagley, Brian'
'Farnworth, Kevin J.'
'Moss, Edward T.'
'Pritchard, Robin G.'
'Tajammal, Sabiha'
'Tipping, Anthony E.'

_publ_contact_author
;
        Dr Brian Beagley
        Department of Chemistry
        University of Manchester Institute of Science and Technology
        PO Box 88
        Manchester M60 1QD
        England
;
_publ_section_title
;
 Hydrogen-bonded trimers of methyl
 4-trifluoromethylpyrazole-3-carboxylate solvated by chloroform
;
_journal_issue 7
_journal_name_full 'Acta Crystallographica Section C'
_journal_page_first 1130
_journal_page_last 1132
_journal_paper_doi 10.1107/S0108270193013289
_journal_volume 50
_journal_year 1994
_chemical_formula_moiety 'C6 H5 F3 N2 O2,0.167(C H Cl3)'
_chemical_formula_sum 'C6.167 H5.167 Cl0.5 F3 N2 O2'
_chemical_formula_weight 214.05
_chemical_melting_point 362
_chemical_name_systematic ' 3-Carbomethoxy-4-trifluoromethylpyrazole'
_space_group_IT_number 15
_symmetry_cell_setting monoclinic
_symmetry_space_group_name_Hall '-C 2yc'
_symmetry_space_group_name_H-M 'C 1 2/c 1'
_atom_type_scat_source IntTabIV
_cell_angle_alpha 90
_cell_angle_beta 108.38(4)
_cell_angle_gamma 90
_cell_formula_units_Z 24
_cell_length_a 22.845(4)
_cell_length_b 8.790(2)
_cell_length_c 27.948(3)
_cell_measurement_reflns_used 20
_cell_measurement_temperature 296
_cell_measurement_theta_max 11.3
_cell_measurement_theta_min 6.3
_cell_volume 5326(2)
_computing_cell_refinement 'CAD-4 (Enraf-Nonius)'
_computing_data_collection 'CAD-4 (Enraf-Nonius)'
_computing_data_reduction 'SHELX76 (Sheldrick, 1976)'
_computing_molecular_graphics 'PLUTO (Motherwell & Clegg, 1978)'
_computing_publication_material 'CIF (Hall, Allen & Brown, 1991)'
_computing_structure_refinement 'TEXSAN (Molecular Structure Corporation, 1985)'
_computing_structure_solution 'MITHRIL (Gilmore, 1984) & SHELXS86 (Sheldrick, 1985)'
_diffrn_ambient_temperature 296
_diffrn_measurement_device 'Enraf-Nonius CAD-4 diffractometer'
_diffrn_measurement_method \w/2\q
_diffrn_radiation_source 'X-ray tube'
_diffrn_radiation_type 'Mo K\a'
_diffrn_radiation_wavelength 0.71069
_diffrn_reflns_av_R_equivalents 0.022
_diffrn_reflns_limit_h_max 24
_diffrn_reflns_limit_h_min 0
_diffrn_reflns_limit_k_max 9
_diffrn_reflns_limit_k_min -9
_diffrn_reflns_limit_l_max 28
_diffrn_reflns_limit_l_min -27
_diffrn_reflns_number 7479
_diffrn_reflns_theta_max 23
_diffrn_standards_decay_% insignificant
_diffrn_standards_interval_time 120
_diffrn_standards_number 3
_exptl_absorpt_coefficient_mu 0.30
_exptl_absorpt_correction_type none
_exptl_crystal_colour colourless
_exptl_crystal_density_diffrn 1.602
_exptl_crystal_description block
_exptl_crystal_F_000 2584
_exptl_crystal_size_max 0.4
_exptl_crystal_size_mid 0.2
_exptl_crystal_size_min 0.2
_refine_diff_density_max 0.23
_refine_diff_density_min -0.33
_refine_ls_goodness_of_fit_obs 2.09
_refine_ls_matrix_type full
_refine_ls_number_constraints 0
_refine_ls_number_parameters 403
_refine_ls_number_reflns 2220
_refine_ls_number_restraints 0
_refine_ls_R_factor_obs .045
_refine_ls_shift/esd_max 0.01
_refine_ls_structure_factor_coef F
_refine_ls_weighting_scheme 'default scheme in TEXSAN'
_refine_ls_wR_factor_obs .049
_reflns_number_observed 2220
_reflns_number_total 4490
_reflns_observed_criterion >3sigma(I)
_cod_data_source_file ha1076.cif
_cod_data_source_block BB110
_cod_original_cell_volume 5326(4)
_cod_original_sg_symbol_H-M 'C 2/c'
_cod_database_code 2009864

loop_
_symmetry_equiv_pos_as_xyz
+x,+y,+z
-x,+y,1/2-z
-x,-y,-z
+x,-y,1/2+z
1/2+x,1/2+y,+z
1/2-x,1/2+y,1/2-z
1/2-x,1/2-y,-z
1/2+x,1/2-y,1/2+z

loop_
_atom_site_aniso_label
_atom_site_aniso_U_11
_atom_site_aniso_U_22
_atom_site_aniso_U_33
_atom_site_aniso_U_12
_atom_site_aniso_U_13
_atom_site_aniso_U_23
Cl1 0.1161(13) 0.201(2) 0.1182(14) 0.0256(14) 0.0251(11) -0.0210(14)
Cl2 0.168(3) 0.116(2) 0.216(4) 0.000 0.008(2) 0.000
C1 0.099(9) 0.143(12) 0.067(9) 0.008(8) 0.020(10) -0.013(7)
H1 0.07(2) 0.07(2) 0.07(2) 0 0 0
F11 0.100(2) 0.112(3) 0.134(3) 0.058(2) 0.035(2) 0.010(2)
F12 0.062(2) 0.188(3) 0.124(3) 0.002(2) 0.047(2) -0.006(2)
F13 0.067(2) 0.202(4) 0.107(3) 0.034(2) -0.005(2) -0.044(3)
O11 0.071(2) 0.075(2) 0.075(2) 0.008(2) 0.027(2) -0.017(2)
O12 0.069(2) 0.078(2) 0.080(2) 0.004(2) 0.005(2) -0.010(2)
N11 0.060(3) 0.060(3) 0.071(3) 0.016(2) 0.030(2) 0.004(2)
N12 0.053(2) 0.055(2) 0.062(3) 0.004(2) 0.018(2) 0.003(2)
C11 0.108(4) 0.073(4) 0.102(4) 0.002(3) 0.054(3) -0.014(3)
C12 0.062(3) 0.046(3) 0.066(3) 0.000(3) 0.025(3) 0.005(2)
C13 0.045(3) 0.048(3) 0.061(3) 0.005(2) 0.019(2) 0.006(2)
C14 0.048(3) 0.064(3) 0.059(3) 0.009(2) 0.021(2) 0.003(2)
C15 0.052(3) 0.070(3) 0.064(3) 0.001(3) 0.014(3) -0.004(3)
C16 0.064(4) 0.110(5) 0.075(4) 0.007(3) 0.019(3) -0.011(3)
H11 0.072(15) 0.072(15) 0.072(15) 0 0 0
H12 0.107 0.107 0.107 0 0 0
H13 0.107 0.107 0.107 0 0 0
H14 0.107 0.107 0.107 0 0 0
H15 0.053(12) 0.053(12) 0.053(12) 0 0 0
F21 0.153(3) 0.134(3) 0.064(2) 0.012(2) -0.014(2) 0.003(2)
F22 0.070(2) 0.171(4) 0.119(3) -0.026(2) -0.002(2) -0.037(2)
F23 0.140(3) 0.109(3) 0.134(3) 0.016(2) -0.019(2) -0.069(2)
O21 0.060(2) 0.076(2) 0.067(2) 0.018(2) 0.000(2) -0.004(2)
O22 0.073(2) 0.066(2) 0.065(2) 0.010(2) 0.010(2) -0.011(2)
N21 0.047(2) 0.068(3) 0.063(3) 0.007(2) 0.007(2) 0.004(2)
N22 0.048(2) 0.054(3) 0.064(2) 0.005(2) 0.017(2) -0.003(2)
C21 0.071(3) 0.085(4) 0.100(4) 0.029(3) 0.004(3) 0.008(3)
C22 0.047(3) 0.059(3) 0.054(3) -0.003(2) 0.010(2) 0.000(3)
C23 0.042(3) 0.061(3) 0.048(3) -0.001(2) 0.008(2) 0.001(2)
C24 0.058(3) 0.058(3) 0.052(3) 0.002(2) 0.011(2) -0.001(2)
C25 0.069(3) 0.061(3) 0.059(3) 0.001(3) 0.019(3) -0.005(3)
C26 0.081(4) 0.084(5) 0.078(4) 0.003(3) 0.005(3) -0.020(4)
H21 0.061(14) 0.061(14) 0.061(14) 0 0 0
H22 0.109 0.109 0.109 0 0 0
H23 0.109 0.109 0.109 0 0 0
H24 0.109 0.109 0.109 0 0 0
H25 0.09(2) 0.09(2) 0.09(2) 0 0 0
F31 0.116(2) 0.070(2) 0.111(2) -0.018(2) 0.048(2) -0.034(2)
F32 0.140(3) 0.090(2) 0.081(2) -0.003(2) 0.071(2) -0.009(2)
F33 0.102(2) 0.121(3) 0.113(3) 0.045(2) 0.038(2) -0.020(2)
O31 0.075(2) 0.110(3) 0.050(2) 0.013(2) 0.008(2) -0.013(2)
O32 0.064(2) 0.101(3) 0.076(2) 0.023(2) 0.017(2) -0.005(2)
N31 0.060(2) 0.061(3) 0.049(2) 0.001(2) 0.017(2) -0.004(2)
N32 0.056(2) 0.061(2) 0.050(2) 0.003(2) 0.017(2) -0.002(2)
C31 0.084(4) 0.167(6) 0.060(3) 0.002(4) -0.003(3) -0.006(4)
C32 0.060(3) 0.067(3) 0.053(3) -0.005(3) 0.017(2) 0.004(3)
C33 0.052(3) 0.046(3) 0.052(3) -0.001(2) 0.021(2) 0.000(2)
C34 0.058(3) 0.046(3) 0.054(3) -0.001(2) 0.021(2) 0.000(2)
C35 0.052(3) 0.063(3) 0.058(3) 0.005(2) 0.014(3) 0.006(2)
C36 0.070(3) 0.073(4) 0.067(3) 0.004(3) 0.028(3) -0.004(3)
H31 0.076(14) 0.076(14) 0.076(14) 0 0 0
H32 0.132 0.132 0.132 0 0 0
H33 0.132 0.132 0.132 0 0 0
H34 0.132 0.132 0.132 0 0 0
H35 0.046(11) 0.046(11) 0.046(11) 0 0 0

loop_
_atom_site_label
_atom_site_fract_x
_atom_site_fract_y
_atom_site_fract_z
_atom_site_thermal_displace_type
_atom_site_calc_flag
_atom_site_calc_attached_atom
_atom_site_refinement_flags
_atom_site_occupancy
Cl1 -0.06304(9) -0.4408(3) 0.24668(7) Uani ? ? . 1
Cl2 0 -0.7228(3) 0.25 Uani ? ? S 0.5
C1 0.0019(6) -0.526(2) 0.2711(4) Uani ? ? P 0.5
H1 0.010(4) -0.515(10) 0.300(3) Uiso ? ? P 0.5
F11 0.28084(14) 0.1552(4) 0.47050(13) Uani ? ? . 1
F12 0.25734(13) -0.0379(4) 0.50662(14) Uani ? ? . 1
F13 0.24823(13) -0.0477(5) 0.42867(13) Uani ? ? . 1
O11 0.36067(14) 0.1217(4) 0.57535(11) Uani ? ? . 1
O12 0.4617(2) 0.0719(4) 0.60372(13) Uani ? ? . 1
N11 0.4260(2) -0.1743(4) 0.4753(2) Uani ? ? . 1
N12 0.44881(15) -0.1030(4) 0.51948(14) Uani ? ? . 1
C11 0.3649(2) 0.2105(5) 0.6197(2) Uani ? ? . 1
C12 0.4122(2) 0.0602(5) 0.5726(2) Uani ? ? . 1
C13 0.4006(2) -0.0284(5) 0.5254(2) Uani ? ? . 1
C14 0.3475(2) -0.0553(5) 0.4843(2) Uani ? ? . 1
C15 0.3660(2) -0.1487(6) 0.4536(2) Uani ? ? . 1
C16 0.2841(2) 0.0035(8) 0.4735(2) Uani ? ? . 1
H11 0.453(2) -0.226(5) 0.465(2) Uiso ? ? . 1
H12 0.380 0.148 0.649 Uiso calc C11 . 1
H13 0.393 0.293 0.622 Uiso calc C11 . 1
H14 0.325 0.249 0.617 Uiso calc C11 . 1
H15 0.343(2) -0.194(4) 0.422(2) Uiso ? ? . 1
F21 0.7222(2) -0.2300(4) 0.72911(13) Uani ? ? . 1
F22 0.76526(15) -0.1268(4) 0.68106(13) Uani ? ? . 1
F23 0.7058(2) 0.0011(4) 0.71174(14) Uani ? ? . 1
O21 0.73169(13) -0.4458(4) 0.64879(11) Uani ? ? . 1
O22 0.67120(13) -0.5013(4) 0.57105(12) Uani ? ? . 1
N21 0.5697(2) -0.1461(5) 0.5906(2) Uani ? ? . 1
N22 0.59417(15) -0.2716(4) 0.57745(13) Uani ? ? . 1
C21 0.7665(2) -0.5845(6) 0.6489(2) Uani ? ? . 1
C22 0.6846(2) -0.4209(5) 0.6077(2) Uani ? ? . 1
C23 0.6488(2) -0.2851(5) 0.6127(2) Uani ? ? . 1
C24 0.6584(2) -0.1673(5) 0.6478(2) Uani ? ? . 1
C25 0.6066(2) -0.0802(6) 0.6320(2) Uani ? ? . 1
C26 0.7125(3) -0.1313(7) 0.6918(2) Uani ? ? . 1
H21 0.536(2) -0.121(5) 0.570(2) Uiso ? ? . 1
H22 0.740 -0.670 0.646 Uiso calc C21 . 1
H23 0.783 -0.583 0.621 Uiso calc C21 . 1
H24 0.799 -0.592 0.680 Uiso calc C21 . 1
H25 0.596(2) 0.016(6) 0.648(2) Uiso ? ? . 1
F31 0.52214(15) -0.7448(3) 0.34987(12) Uani ? ? . 1
F32 0.56786(14) -0.5597(3) 0.32811(10) Uani ? ? . 1
F33 0.61771(14) -0.7121(4) 0.38575(12) Uani ? ? . 1
O31 0.43935(14) -0.4882(4) 0.32301(12) Uani ? ? . 1
O32 0.40743(14) -0.3199(4) 0.36929(12) Uani ? ? . 1
N31 0.5655(2) -0.4315(4) 0.47938(15) Uani ? ? . 1
N32 0.5108(2) -0.3805(4) 0.44977(13) Uani ? ? . 1
C31 0.3843(2) -0.4627(8) 0.2804(2) Uani ? ? . 1
C32 0.4447(2) -0.4096(6) 0.3646(2) Uani ? ? . 1
C33 0.5026(2) -0.4474(4) 0.4054(2) Uani ? ? . 1
C34 0.5526(2) -0.5422(4) 0.4072(2) Uani ? ? . 1
C35 0.5918(2) -0.5271(5) 0.4552(2) Uani ? ? . 1
C36 0.5646(2) -0.6392(6) 0.3679(2) Uani ? ? . 1
H31 0.581(2) -0.393(5) 0.515(2) Uiso ? ? . 1
H32 0.383 -0.359 0.270 Uiso calc C31 . 1
H33 0.385 -0.527 0.253 Uiso calc C31 . 1
H34 0.349 -0.485 0.290 Uiso calc C31 . 1
H35 0.629(2) -0.567(4) 0.4730(13) Uiso ? ? . 1

loop_
_geom_angle_atom_site_label_1
_geom_angle_atom_site_label_2
_geom_angle_atom_site_label_3
_geom_angle_site_symmetry_1
_geom_angle_site_symmetry_2
_geom_angle_site_symmetry_3
_geom_angle
_geom_angle_publ_flag
Cl1 C1 Cl1 2 1 1 112.7(8) yes
Cl1 C1 Cl2 1 1 1 112.3(7) yes
Cl1 C1 Cl2 2 1 1 104.3(6) yes
C11 O11 C12 . . . 116.9(4) yes
N12 N11 C15 . . . 112.7(4) yes
N11 N12 C13 . . . 104.4(3) yes
O11 C12 O12 . . . 125.5(4) yes
O11 C12 C13 . . . 110.7(4) yes
O12 C12 C13 . . . 123.8(4) yes
N12 C13 C12 . . . 116.4(4) yes
N12 C13 C14 . . . 110.5(4) yes
C12 C13 C14 . . . 133.1(4) yes
C13 C14 C15 . . . 105.1(4) yes
C13 C14 C16 . . . 130.5(4) yes
C15 C14 C16 . . . 124.5(4) yes
N11 C15 C14 . . . 107.3(5) yes
F11 C16 F12 . . . 106.9(5) yes
F11 C16 F13 . . . 105.7(5) yes
F11 C16 C14 . . . 113.2(5) yes
F12 C16 F13 . . . 106.4(5) yes
F12 C16 C14 . . . 113.8(5) yes
F13 C16 C14 . . . 110.3(4) yes
C21 O21 C22 . . . 115.8(4) yes
N22 N21 C25 . . . 113.1(4) yes
N21 N22 C23 . . . 104.2(4) yes
O21 C22 O22 . . . 124.2(4) yes
O21 C22 C23 . . . 112.0(4) yes
O22 C22 C23 . . . 123.8(4) yes
N22 C23 C22 . . . 114.8(4) yes
N22 C23 C24 . . . 111.0(4) yes
C22 C23 C24 . . . 134.2(4) yes
C23 C24 C25 . . . 105.1(4) yes
C23 C24 C26 . . . 130.5(4) yes
C25 C24 C26 . . . 124.3(4) yes
N21 C25 C24 . . . 106.6(5) yes
F21 C26 F22 . . . 105.1(5) yes
F21 C26 F23 . . . 105.0(5) yes
F21 C26 C24 . . . 113.9(5) yes
F22 C26 F23 . . . 107.7(5) yes
F22 C26 C24 . . . 113.4(4) yes
F23 C26 C24 . . . 111.2(5) yes
C31 O31 C32 . . . 117.2(4) yes
N32 N31 C35 . . . 112.2(4) yes
N31 N32 C33 . . . 105.0(3) yes
O31 C32 O32 . . . 124.5(4) yes
O31 C32 C33 . . . 111.7(4) yes
O32 C32 C33 . . . 123.7(4) yes
N32 C33 C32 . . . 116.5(4) yes
N32 C33 C34 . . . 110.8(4) yes
C32 C33 C34 . . . 132.8(4) yes
C33 C34 C35 . . . 104.6(4) yes
C33 C34 C36 . . . 130.9(4) yes
C35 C34 C36 . . . 124.5(4) yes
N31 C35 C34 . . . 107.4(4) yes
F31 C36 F32 . . . 106.0(4) yes
F31 C36 F33 . . . 106.2(4) yes
F31 C36 C34 . . . 113.7(4) yes
F32 C36 F33 . . . 106.4(4) yes
F32 C36 C34 . . . 112.8(4) yes
F33 C36 C34 . . . 111.3(4) yes
Cl1 C1 H1 1 1 1 105(7) no
Cl1 C1 H1 2 1 1 107(8) no
Cl2 C1 H1 1 1 1 115(8) no
N12 N11 H11 . . . 116(3) no
C15 N11 H11 . . . 132(3) no
O11 C11 H12 . . . 109.47 no
O11 C11 H13 . . . 109.47 no
O11 C11 H14 . . . 109.47 no
H12 C11 H13 . . . 109.47 no
H12 C11 H14 . . . 109.47 no
H13 C11 H14 . . . 109.47 no
N11 C15 H15 . . . 123(2) no
C14 C15 H15 . . . 130(2) no
N22 N21 H21 . . . 114(3) no
C25 N21 H21 . . . 133(3) no
O21 C21 H22 . . . 109.47 no
O21 C21 H23 . . . 109.47 no
O21 C21 H24 . . . 109.47 no
H22 C21 H23 . . . 109.48 no
H22 C21 H24 . . . 109.47 no
H23 C21 H24 . . . 109.48 no
N21 C25 H25 . . . 125(3) no
C24 C25 H25 . . . 129(3) no
N32 N31 H31 . . . 118(2) no
C35 N31 H31 . . . 130(2) no
O31 C31 H32 . . . 109.47 no
O31 C31 H33 . . . 109.47 no
O31 C31 H34 . . . 109.47 no
H32 C31 H33 . . . 109.47 no
H32 C31 H34 . . . 109.47 no
H33 C31 H34 . . . 109.47 no
N31 C35 H35 . . . 118(2) no
C34 C35 H35 . . . 135(2) no

loop_
_geom_bond_atom_site_label_1
_geom_bond_atom_site_label_2
_geom_bond_site_symmetry_1
_geom_bond_site_symmetry_2
_geom_bond_distance
_geom_bond_publ_flag
Cl1 C1 1 1 1.610(10) yes
Cl1 C1 2 1 1.790(10) yes
Cl2 C1 1 1 1.830(10) yes
F11 C16 . . 1.337(6) yes
F12 C16 . . 1.312(6) yes
F13 C16 . . 1.339(6) yes
O11 C11 . . 1.443(6) yes
O11 C12 . . 1.320(5) yes
O12 C12 . . 1.194(5) yes
N11 N12 . . 1.336(5) yes
N11 C15 . . 1.332(5) yes
N12 C13 . . 1.336(5) yes
C12 C13 . . 1.483(6) yes
C13 C14 . . 1.401(6) yes
C14 C15 . . 1.348(6) yes
C14 C16 . . 1.477(6) yes
F21 C26 . . 1.319(6) yes
F22 C26 . . 1.331(6) yes
F23 C26 . . 1.320(6) yes
O21 C21 . . 1.455(6) yes
O21 C22 . . 1.321(5) yes
O22 C22 . . 1.202(5) yes
N21 N22 . . 1.340(5) yes
N21 C25 . . 1.330(6) yes
N22 C23 . . 1.329(5) yes
C22 C23 . . 1.479(6) yes
C23 C24 . . 1.395(6) yes
C24 C25 . . 1.361(6) yes
C24 C26 . . 1.477(6) yes
F31 C36 . . 1.323(5) yes
F32 C36 . . 1.336(5) yes
F33 C36 . . 1.322(5) yes
O31 C31 . . 1.451(6) yes
O31 C32 . . 1.324(5) yes
O32 C32 . . 1.198(5) yes
N31 N32 . . 1.339(4) yes
N31 C35 . . 1.335(5) yes
N32 C33 . . 1.332(5) yes
C32 C33 . . 1.485(6) yes
C33 C34 . . 1.402(5) yes
C34 C35 . . 1.364(6) yes
C34 C36 . . 1.481(6) yes
C1 H1 . . 0.77(9) no
N11 H11 . . 0.88(4) no
C11 H12 . . 0.950 no
C11 H13 . . 0.950 no
C11 H14 . . 0.950 no
C15 H15 . . 0.97(4) no
N21 H21 . . 0.82(4) no
C21 H22 . . 0.950 no
C21 H23 . . 0.950 no
C21 H24 . . 0.950 no
C25 H25 . . 1.02(5) no
N31 H31 . . 1.00(4) no
C31 H32 . . 0.950 no
C31 H33 . . 0.950 no
C31 H34 . . 0.950 no
C35 H35 . . 0.92(3) no

loop_
_geom_contact_atom_site_label_1
_geom_contact_atom_site_label_2
_geom_contact_distance
_geom_contact_site_symmetry_1
_geom_contact_site_symmetry_2
_geom_contact_publ_flag
Cl1 F31 3.396(4) 1 5_455 yes
Cl1 F31 3.565(4) 1 6 yes
C1 F31 3.240(10) 1 5_455 yes
C1 O12 3.360(10) 1 7_546 yes
F11 F11 2.992(6) 1 7_556 yes
F11 C23 3.414(5) 1 3_656 yes
F11 C22 3.456(6) 1 3_656 yes
F11 O22 3.550(5) 1 3_656 yes
F11 F12 3.583(5) 1 7_556 yes
F12 O22 3.075(4) 1 5_455 yes
F12 C35 3.599(6) 1 5_455 yes
F13 F33 3.188(5) 1 5_455 yes
F13 F22 3.355(6) 1 3_656 yes
O12 F31 3.128(5) 1 3_646 yes
O12 N21 3.234(5) 1 1 yes
O12 N32 3.252(5) 1 3_656 yes
O12 C25 3.423(6) 1 1 yes
O12 C33 3.428(5) 1 3_656 yes
O12 O32 3.582(5) 1 3_656 yes
N11 N32 2.902(5) 1 1 yes
N11 O32 3.131(6) 1 1 yes
N11 C35 3.366(6) 1 3_646 yes
N11 N21 3.382(5) 1 3_656 yes
N11 O22 3.595(5) 1 3_646 yes
N12 N21 2.874(6) 1 1 yes
N12 N12 3.397(7) 1 3_656 yes
N12 C35 3.513(6) 1 3_646 yes
N12 N22 3.529(5) 1 1 yes
C11 F32 3.535(6) 1 3_656 yes
C11 F22 3.554(6) 1 5_455 yes
C12 F33 3.418(5) 1 3_646 yes
C12 N32 3.479(5) 1 3_656 yes
C12 F31 3.546(6) 1 3_646 yes
C13 F33 3.493(5) 1 3_646 yes
C15 O32 3.183(6) 1 1 yes
C15 O22 3.208(6) 1 3_646 yes
C15 C25 3.332(7) 1 3_656 yes
C15 N21 3.398(6) 1 3_656 yes
F21 F23 3.051(5) 1 6_646 yes
F21 C21 3.574(7) 1 6_656 yes
F21 C31 3.589(8) 1 3_646 yes
F22 C31 3.311(6) 1 8_545 yes
O22 N31 2.978(5) 1 1 yes
O22 C35 3.182(6) 1 1 yes
O22 O32 3.219(5) 1 3_646 yes
N21 F31 3.207(5) 1 3_646 yes
N22 N31 2.964(5) 1 1 yes
N22 C33 3.447(5) 1 3_646 yes
N22 C32 3.488(6) 1 3_646 yes
C21 F33 3.571(6) 1 7_636 yes
C22 O32 3.297(5) 1 3_646 yes
C25 F31 3.495(6) 1 3_646 yes
C25 O32 3.531(7) 1 3_656 yes
N31 N32 3.445(5) 1 3_646 yes
N12 H21 2.06(4) 1 1 yes
H11 N32 2.03(4) 1 1 yes
H11 O32 2.68(4) 1 1 yes
O12 H21 2.77(4) 1 1 yes
O22 H31 2.36(4) 1 1 yes
N22 H31 1.99(5) 1 1 yes

loop_
_geom_torsion_atom_site_label_1
_geom_torsion_atom_site_label_2
_geom_torsion_atom_site_label_3
_geom_torsion_atom_site_label_4
_geom_torsion
_geom_torsion_publ_flag
F11 C16 C14 C13 59.4(7) no
F11 C16 C14 C15 -119.1(5) no
F12 C16 C14 C13 -62.9(8) no
F12 C16 C14 C15 118.7(5) no
F13 C16 C14 C13 177.6(5) no
F13 C16 C14 C15 -0.8(8) no
O11 C12 C13 N12 -176.6(3) no
O11 C12 C13 C14 1.4(6) no
O12 C12 O11 C11 0.1(6) no
O12 C12 C13 N12 2.9(6) no
O12 C12 C13 C14 -179.1(5) no
N11 N12 C13 C12 178.9(3) no
N11 N12 C13 C14 0.4(4) no
N11 C15 C14 C13 -0.2(5) no
N11 C15 C14 C16 178.6(5) no
N12 N11 C15 C14 0.5(5) no
N12 C13 C14 C15 -0.2(5) no
N12 C13 C14 C16 -178.8(5) no
C11 O11 C12 C13 179.5(4) no
C12 C13 C14 C15 -178.2(4) no
C12 C13 C14 C16 3.1(8) no
C13 N12 N11 C15 -0.6(5) no
F21 C26 C24 C23 -69.4(7) no
F21 C26 C24 C25 114.3(5) no
F22 C26 C24 C23 50.7(8) no
F22 C26 C24 C25 -125.6(5) no
F23 C26 C24 C23 172.2(5) no
F23 C26 C24 C25 -4.1(8) no
O21 C22 C23 N22 -166.7(3) no
O21 C22 C23 C24 10.6(7) no
O22 C22 O21 C21 -3.1(6) no
O22 C22 C23 N22 11.3(6) no
O22 C22 C23 C24 -171.4(4) no
N21 N22 C23 C22 177.7(3) no
N21 N22 C23 C24 -0.2(4) no
N21 C25 C24 C23 0.6(5) no
N21 C25 C24 C26 177.7(5) no
N22 N21 C25 C24 -0.8(5) no
N22 C23 C24 C25 -0.2(5) no
N22 C23 C24 C26 -177.1(5) no
C21 O21 C22 C23 175.0(4) no
C22 C23 C24 C25 -177.6(4) no
C22 C23 C24 C26 5.5(8) no
C23 N22 N21 C25 0.6(5) no
F31 C36 C34 C33 -59.5(6) no
F31 C36 C34 C35 121.3(5) no
F32 C36 C34 C33 61.1(6) no
F32 C36 C34 C35 -118.0(5) no
F33 C36 C34 C33 -179.4(4) no
F33 C36 C34 C35 1.4(6) no
O31 C32 C33 N32 -176.4(3) no
O31 C32 C33 C34 3.7(6) no
O32 C32 O31 C31 0.1(7) no
O32 C32 C33 N32 2.9(6) no
O32 C32 C33 C34 -177.0(4) no
N31 N32 C33 C32 -179.6(3) no
N31 N32 C33 C34 0.3(4) no
N31 C35 C34 C33 0.8(5) no
N31 C35 C34 C36 -179.9(4) no
N32 N31 C35 C34 -0.7(5) no
N32 C33 C34 C35 -0.7(4) no
N32 C33 C34 C36 -180.0(4) no
C31 O31 C32 C33 179.4(4) no
C32 C33 C34 C35 179.2(4) no
C32 C33 C34 C36 -0.1(7) no
C33 N32 N31 C35 0.2(4) no
